data_2007706
loop_
_publ_author_name
'K\"onig, Burkhard'
'Pelka, Mario'
'Dix, Ina'
'Jones, Peter G.'

_publ_section_title
;
 3,3'-[Ethane-1,2-diylbis(aminomethylene)]bis(pentane-2,4-dione) and
 the Nickel(II) Complex of a Condensation Product
;
_journal_issue 10
_journal_name_full 'Acta Crystallographica Section C'
_journal_page_first 1468
_journal_page_last 1471
_journal_paper_doi 10.1107/S0108270198009263
_journal_volume 54
_journal_year 1998
_chemical_formula_sum 'C14 H20 N2 O4'
_chemical_formula_weight 280.32
_chemical_name_systematic
;
3,3'-[Ethanediylbis(aminomethylene)]bis(pentane-2,4-dione)
;
_space_group_IT_number 15
_symmetry_cell_setting monoclinic
_symmetry_space_group_name_Hall '-C 2yc'
_symmetry_space_group_name_H-M 'C 1 2/c 1'
_audit_creation_method SHELXL
_cell_angle_alpha 90.00
_cell_angle_beta 99.828(10)
_cell_angle_gamma 90.00
_cell_formula_units_Z 4
_cell_length_a 13.756(2)
_cell_length_b 8.9663(14)
_cell_length_c 11.6831(18)
_cell_measurement_reflns_used 62
_cell_measurement_temperature 173(2)
_cell_measurement_theta_max 11.9
_cell_measurement_theta_min 5.5
_cell_volume 1419.9(4)
_computing_cell_refinement XSCANS
_computing_data_collection 'XSCANS (Fait, 1991)'
_computing_data_reduction XSCANS
_computing_molecular_graphics 'XP (Siemens, 1994b)'
_computing_publication_material SHELXL97
_computing_structure_refinement 'SHELXL97 (Sheldrick, 1997)'
_computing_structure_solution 'SHELXS86 (Sheldrick, 1990)'
_diffrn_ambient_temperature 173(2)
_diffrn_measured_fraction_theta_full 0.999
_diffrn_measured_fraction_theta_max 0.999
_diffrn_measurement_device 'Siemens P4'
_diffrn_measurement_method \w
_diffrn_radiation_monochromator graphite
_diffrn_radiation_source 'fine-focus sealed tube'
_diffrn_radiation_type MoK\a
_diffrn_radiation_wavelength 0.71073
_diffrn_reflns_av_R_equivalents 0.014
_diffrn_reflns_av_sigmaI/netI 0.0425
_diffrn_reflns_limit_h_max 16
_diffrn_reflns_limit_h_min -16
_diffrn_reflns_limit_k_max 0
_diffrn_reflns_limit_k_min -10
_diffrn_reflns_limit_l_max 13
_diffrn_reflns_limit_l_min 0
_diffrn_reflns_number 1316
_diffrn_reflns_theta_full 24.98
_diffrn_reflns_theta_max 24.98
_diffrn_reflns_theta_min 3.01
_diffrn_standards_decay_% 0
_diffrn_standards_interval_count 247
_diffrn_standards_number 3
_exptl_absorpt_coefficient_mu 0.097
_exptl_absorpt_correction_type none
_exptl_crystal_colour colourless
_exptl_crystal_density_diffrn 1.311
_exptl_crystal_density_method 'not measured'
_exptl_crystal_description needle
_exptl_crystal_F_000 600
_exptl_crystal_size_max 0.80
_exptl_crystal_size_mid 0.12
_exptl_crystal_size_min 0.12
_refine_diff_density_max 0.19
_refine_diff_density_min -0.19
_refine_ls_extinction_method none
_refine_ls_goodness_of_fit_all 0.909
_refine_ls_goodness_of_fit_obs 1.047
_refine_ls_hydrogen_treatment 'H atoms: see below'
_refine_ls_matrix_type full
_refine_ls_number_parameters 97
_refine_ls_number_reflns 1249
_refine_ls_number_restraints 0
_refine_ls_restrained_S_all 0.909
_refine_ls_restrained_S_obs 1.047
_refine_ls_R_factor_all 0.066
_refine_ls_R_factor_obs 0.040
_refine_ls_shift/esd_max 0.000
_refine_ls_shift/esd_mean 0.000
_refine_ls_structure_factor_coef Fsqd
_refine_ls_weighting_details 'w = 1/[\s^2^(Fo^2^)+(0.0520P)^2^] where P = (Fo^2^+2Fc^2^)/3'
_refine_ls_weighting_scheme calc
_refine_ls_wR_factor_all 0.093
_refine_ls_wR_factor_obs 0.087
_reflns_number_observed 841
_reflns_number_total 1249
_reflns_observed_criterion I>2\s(I)
_cod_data_source_file bm1271.cif
_cod_data_source_block 1
_cod_depositor_comments
;
The following automatic conversions were performed:

'_refine_ls_weighting_scheme' value 'calc w =
1/[\s^2^(Fo^2^)+(0.0520P)^2^] where P = (Fo^2^+2Fc^2^)/3' was changed
to 'calc'. New tag '_refine_ls_weighting_details' was created. The
value of the new tag was set to 'w = 1/[\s^2^(Fo^2^)+(0.0520P)^2^]
where P = (Fo^2^+2Fc^2^)/3'.

Automatic conversion script
Id: cif_fix_values 3143 2015-03-26 13:38:13Z robertas 
;
_cod_original_cell_volume 1419.8(4)
_cod_original_sg_symbol_H-M 'C 2/c'
_cod_database_code 2007706

loop_
_symmetry_equiv_pos_as_xyz
'x, y, z'
'-x, y, -z+1/2'
'x+1/2, y+1/2, z'
'-x+1/2, y+1/2, -z+1/2'
'-x, -y, -z'
'x, -y, z-1/2'
'-x+1/2, -y+1/2, -z'
'x+1/2, -y+1/2, z-1/2'

loop_
_atom_site_label
_atom_site_fract_x
_atom_site_fract_y
_atom_site_fract_z
_atom_site_U_iso_or_equiv
_atom_site_adp_type
_atom_site_calc_flag
_atom_site_refinement_flags
_atom_site_occupancy
_atom_site_disorder_assembly
_atom_site_disorder_group
_atom_site_type_symbol
O1 0.57103(11) 0.63663(14) 0.50042(11) 0.0371(4) Uani d . 1 . . O
O2 0.67651(13) 0.93044(16) 0.27328(13) 0.0570(5) Uani d . 1 . . O
N 0.58059(12) 0.43034(16) 0.34168(14) 0.0260(4) Uani d . 1 . . N
H0 0.5581(14) 0.451(2) 0.4084(18) 0.037(6) Uiso d . 1 . . H
C1 0.62038(18) 0.8868(2) 0.48606(18) 0.0445(6) Uani d . 1 . . C
H1A 0.6057 0.8905 0.5652 0.053 Uiso calc R 1 . . H
H1B 0.5763 0.9551 0.4363 0.053 Uiso calc R 1 . . H
H1C 0.6891 0.9166 0.4870 0.053 Uiso calc R 1 . . H
C2 0.60509(13) 0.7313(2) 0.43978(15) 0.0279(4) Uani d . 1 . . C
C3 0.62945(12) 0.68975(19) 0.32787(15) 0.0243(4) Uani d . 1 . . C
C4 0.66457(13) 0.7978(2) 0.24961(16) 0.0309(5) Uani d . 1 . . C
C5 0.68471(15) 0.7458(2) 0.13287(16) 0.0336(5) Uani d . 1 . . C
H5A 0.7128 0.8281 0.0940 0.040 Uiso calc R 1 . . H
H5B 0.6229 0.7131 0.0849 0.040 Uiso calc R 1 . . H
H5C 0.7315 0.6624 0.1440 0.040 Uiso calc R 1 . . H
C6 0.61554(12) 0.54383(18) 0.28925(15) 0.0242(4) Uani d . 1 . . C
H6 0.6334 0.5229 0.2159 0.029 Uiso calc R 1 . . H
C7 0.55415(13) 0.29201(19) 0.27961(15) 0.0293(5) Uani d . 1 . . C
H7A 0.5658 0.2074 0.3347 0.035 Uiso calc R 1 . . H
H7B 0.5968 0.2780 0.2203 0.035 Uiso calc R 1 . . H

loop_
_atom_site_aniso_label
_atom_site_aniso_U_11
_atom_site_aniso_U_22
_atom_site_aniso_U_33
_atom_site_aniso_U_12
_atom_site_aniso_U_13
_atom_site_aniso_U_23
O1 0.0548(9) 0.0319(8) 0.0276(7) -0.0094(7) 0.0156(7) -0.0027(6)
O2 0.0951(13) 0.0311(9) 0.0534(10) -0.0248(8) 0.0369(9) -0.0096(7)
N 0.0359(9) 0.0205(8) 0.0225(8) -0.0003(7) 0.0077(7) 0.0010(7)
C1 0.0722(16) 0.0300(12) 0.0356(12) -0.0015(11) 0.0218(11) -0.0057(9)
C2 0.0307(10) 0.0251(10) 0.0279(10) 0.0031(8) 0.0050(9) 0.0000(8)
C3 0.0238(9) 0.0240(9) 0.0253(9) -0.0019(8) 0.0049(8) 0.0001(8)
C4 0.0307(11) 0.0292(11) 0.0340(11) -0.0055(8) 0.0089(9) -0.0010(9)
C5 0.0404(11) 0.0324(11) 0.0303(10) -0.0048(9) 0.0127(9) 0.0043(8)
C6 0.0244(9) 0.0268(10) 0.0218(9) 0.0032(8) 0.0047(7) 0.0018(8)
C7 0.0436(11) 0.0187(9) 0.0270(10) 0.0026(8) 0.0096(9) 0.0016(8)

loop_
_atom_type_symbol
_atom_type_description
_atom_type_scat_dispersion_real
_atom_type_scat_dispersion_imag
_atom_type_scat_source
C C 0.0033 0.0016 'International Tables Vol C Tables 4.2.6.8 and 6.1.1.4'
H H 0.0000 0.0000 'International Tables Vol C Tables 4.2.6.8 and 6.1.1.4'
N N 0.0061 0.0033 'International Tables Vol C Tables 4.2.6.8 and 6.1.1.4'
O O 0.0106 0.0060 'International Tables Vol C Tables 4.2.6.8 and 6.1.1.4'

loop_
_geom_angle_atom_site_label_1
_geom_angle_atom_site_label_2
_geom_angle_atom_site_label_3
_geom_angle_site_symmetry_3
_geom_angle
_geom_angle_publ_flag
C6 N C7 . 120.46(15) y
O1 C2 C3 . 120.26(16) ?
O1 C2 C1 . 118.15(16) ?
C3 C2 C1 . 121.59(16) ?
C6 C3 C2 . 119.63(16) ?
C6 C3 C4 . 117.48(16) ?
C2 C3 C4 . 122.83(16) ?
O2 C4 C3 . 123.02(17) ?
O2 C4 C5 . 117.70(17) ?
C3 C4 C5 . 119.26(16) ?
N C6 C3 . 128.12(16) ?
N C7 C7 2_655 111.54(11) y

loop_
_geom_bond_atom_site_label_1
_geom_bond_atom_site_label_2
_geom_bond_site_symmetry_2
_geom_bond_distance
_geom_bond_publ_flag
O1 C2 . 1.247(2) ?
O2 C4 . 1.226(2) ?
N C6 . 1.320(2) y
N C7 . 1.451(2) y
C1 C2 . 1.498(3) ?
C2 C3 . 1.452(2) ?
C3 C6 . 1.387(2) ?
C3 C4 . 1.469(2) ?
C4 C5 . 1.511(3) ?
C7 C7 2_655 1.532(4) ?

loop_
_geom_hbond_atom_site_label_D
_geom_hbond_atom_site_label_H
_geom_hbond_atom_site_label_A
_geom_hbond_site_symmetry_A
_geom_hbond_distance_DH
_geom_hbond_distance_HA
_geom_hbond_distance_DA
_geom_hbond_angle_DHA
_geom_hbond_publ_flag
N H0 O1 . 0.91(2) 1.97(2) 2.638(2) 129.1(16) y
N H0 O1 5_666 0.91(2) 2.36(2) 3.070(2) 135.6(16) y
C5 H5C O2 4_645 0.98 2.54 3.482(2) 161.5 y

loop_
_geom_torsion_atom_site_label_1
_geom_torsion_atom_site_label_2
_geom_torsion_atom_site_label_3
_geom_torsion_atom_site_label_4
_geom_torsion_site_symmetry_3
_geom_torsion_site_symmetry_4
_geom_torsion
_geom_torsion_publ_flag
O1 C2 C3 C6 . . -0.6(3) ?
C1 C2 C3 C6 . . 178.99(18) ?
O1 C2 C3 C4 . . 176.51(17) ?
C1 C2 C3 C4 . . -3.9(3) ?
C6 C3 C4 O2 . . 177.70(19) ?
C2 C3 C4 O2 . . 0.5(3) ?
C6 C3 C4 C5 . . -0.6(3) ?
C2 C3 C4 C5 . . -177.83(17) ?
C7 N C6 C3 . . 168.68(17) ?
C2 C3 C6 N . . 0.7(3) ?
C4 C3 C6 N . . -176.64(17) ?
C6 N C7 C7 . 2_655 -90.5(2) y
N C7 C7 N 2_655 2_655 46.5(3) y
